data_7230078
loop_
_publ_author_name
'Wu, Wei-Na'
'Wu, Hao'
'Wang, Yuan'
'Mao, Xian-Jie'
'Liu, Bao-Zhong'
'Zhao, Xiao-Lei'
'Xu, Zhou-Qing'
'Fan, Yun-Chang'
'Xu, Zhi-Hong'

_publ_section_title
;
 A simple hydrazone as a multianalyte (Cu2+, Al3+, Zn2+) sensor at
 different pH values and the resultant Al3+ complex as a sensor for
 F&#x2212;
;
_journal_issue 10
_journal_name_full 'RSC Advances'
_journal_page_first 5640
_journal_paper_doi 10.1039/C7RA10219D
_journal_volume 8
_journal_year 2018
_chemical_formula_sum 'C14 H19 N6 O2.5'
_chemical_formula_weight 311.35
_chemical_name_systematic
; 
 ? 
;
_space_group_IT_number 61
_symmetry_cell_setting orthorhombic
_symmetry_space_group_name_Hall '-P 2ac 2ab'
_symmetry_space_group_name_H-M 'P b c a'
_atom_sites_solution_hydrogens geom
_atom_sites_solution_primary direct
_atom_sites_solution_secondary difmap
_audit_creation_method SHELXL-97
_audit_update_record
;
2017-03-31 deposited with the CCDC.
2018-01-15 downloaded from the CCDC.
;
_cell_angle_alpha 90.00
_cell_angle_beta 90.00
_cell_angle_gamma 90.00
_cell_formula_units_Z 16
_cell_length_a 18.204(19)
_cell_length_b 15.339(15)
_cell_length_c 23.87(2)
_cell_measurement_reflns_used 2638
_cell_measurement_temperature 296(2)
_cell_measurement_theta_max 20.93
_cell_measurement_theta_min 2.59
_cell_volume 6665(11)
_computing_cell_refinement 'Bruker SMART'
_computing_data_collection 'Bruker SMART'
_computing_data_reduction 'Bruker SAINT'
_computing_molecular_graphics 'Bruker SHELXTL'
_computing_publication_material 'Bruker SHELXTL'
_computing_structure_refinement 'SHELXL-97 (Sheldrick, 1997)'
_computing_structure_solution 'SHELXS-97 (Sheldrick, 1990)'
_diffrn_ambient_temperature 296(2)
_diffrn_measured_fraction_theta_full 0.998
_diffrn_measured_fraction_theta_max 0.998
_diffrn_measurement_device_type 'CCD area detector'
_diffrn_measurement_method 'phi and omega scans'
_diffrn_radiation_monochromator graphite
_diffrn_radiation_source 'fine-focus sealed tube'
_diffrn_radiation_type MoK\a
_diffrn_radiation_wavelength 0.71073
_diffrn_reflns_av_R_equivalents 0.1615
_diffrn_reflns_av_sigmaI/netI 0.1236
_diffrn_reflns_limit_h_max 21
_diffrn_reflns_limit_h_min -20
_diffrn_reflns_limit_k_max 18
_diffrn_reflns_limit_k_min -18
_diffrn_reflns_limit_l_max 25
_diffrn_reflns_limit_l_min -28
_diffrn_reflns_number 31591
_diffrn_reflns_theta_full 25.00
_diffrn_reflns_theta_max 25.00
_diffrn_reflns_theta_min 1.71
_exptl_absorpt_coefficient_mu 0.089
_exptl_absorpt_correction_T_max 0.9867
_exptl_absorpt_correction_T_min 0.9610
_exptl_absorpt_correction_type multi-scan
_exptl_absorpt_process_details SADABS
_exptl_crystal_colour yellow
_exptl_crystal_density_diffrn 1.241
_exptl_crystal_density_method 'not measured'
_exptl_crystal_description rod
_exptl_crystal_F_000 2640
_exptl_crystal_size_max 0.45
_exptl_crystal_size_mid 0.17
_exptl_crystal_size_min 0.15
_refine_diff_density_max 0.370
_refine_diff_density_min -0.452
_refine_diff_density_rms 0.118
_refine_ls_extinction_method none
_refine_ls_goodness_of_fit_ref 1.040
_refine_ls_hydrogen_treatment mixed
_refine_ls_matrix_type full
_refine_ls_number_parameters 415
_refine_ls_number_reflns 5856
_refine_ls_number_restraints 7
_refine_ls_restrained_S_all 1.040
_refine_ls_R_factor_all 0.1602
_refine_ls_R_factor_gt 0.0711
_refine_ls_shift/su_max 0.001
_refine_ls_shift/su_mean 0.000
_refine_ls_structure_factor_coef Fsqd
_refine_ls_weighting_details 'calc w=1/[\s^2^(Fo^2^)+(0.1208P)^2^+0.0000P] where P=(Fo^2^+2Fc^2^)/3'
_refine_ls_weighting_scheme calc
_refine_ls_wR_factor_gt 0.1843
_refine_ls_wR_factor_ref 0.2701
_reflns_number_gt 2480
_reflns_number_total 5856
_reflns_threshold_expression >2sigma(I)
_cod_data_source_file c7ra10219d2.cif
_cod_data_source_block 1
_cod_depositor_comments
;
The following automatic conversions were performed:

'_symmetry_cell_setting' value 'Orthorhombic' changed to
'orthorhombic' according to
/home/data/users/saulius/crontab/automatic-downloads/rss-feeds/RSC/lib/dictionaries/cif_core.dic
dictionary named 'cif_core.dic' version 2.4.2 from 2011-04-26.

Automatic conversion script
Id: cif_fix_values 4973 2017-02-22 13:04:09Z antanas 
;
_cod_original_cell_volume 6666(11)
_cod_original_sg_symbol_H-M Pbca
_cod_original_formula_sum 'C14 H19 N6 O2.50'
_cod_database_code 7230078

loop_
_symmetry_equiv_pos_as_xyz
'x, y, z'
'-x+1/2, -y, z+1/2'
'-x, y+1/2, -z+1/2'
'x+1/2, -y+1/2, -z'
'-x, -y, -z'
'x-1/2, y, -z-1/2'
'x, -y-1/2, z-1/2'
'-x-1/2, y-1/2, z'

loop_
_atom_site_label
_atom_site_type_symbol
_atom_site_fract_x
_atom_site_fract_y
_atom_site_fract_z
_atom_site_U_iso_or_equiv
_atom_site_adp_type
_atom_site_occupancy
_atom_site_symmetry_multiplicity
_atom_site_calc_flag
_atom_site_refinement_flags
C28 C -0.0354(4) 0.7220(7) -0.0096(3) 0.178(4) Uani 1 1 d .
H28A H -0.0407 0.7422 -0.0475 0.268 Uiso 1 1 calc R
H28B H -0.0377 0.7708 0.0155 0.268 Uiso 1 1 calc R
H28C H -0.0744 0.6820 -0.0011 0.268 Uiso 1 1 calc R
O3 O 0.18839(18) 0.9156(2) 0.36725(11) 0.0660(10) Uani 1 1 d .
O5 O 0.25152(18) 0.8829(2) 0.70646(12) 0.0665(9) Uani 1 1 d G
H5A H 0.2218 0.9182 0.6910 0.100 Uiso 1 1 d G
H5B H 0.2278 0.8477 0.7271 0.100 Uiso 1 1 d G
N10 N 0.19070(19) 0.9873(2) 0.28280(13) 0.0579(10) Uani 1 1 d .
H10A H 0.1983 1.0351 0.2648 0.069 Uiso 1 1 calc R
O1 O 0.28901(17) 0.6731(2) 0.54569(11) 0.0588(9) Uani 1 1 d .
N5 N 0.32452(19) 0.6829(2) 0.65826(13) 0.0518(10) Uani 1 1 d .
N4 N 0.30014(19) 0.7526(2) 0.62612(12) 0.0527(10) Uani 1 1 d .
H4 H 0.2958 0.8033 0.6412 0.063 Uiso 1 1 calc R
N11 N 0.1694(2) 0.9108(2) 0.25316(13) 0.0543(10) Uani 1 1 d .
N1 N 0.2382(2) 0.8246(3) 0.49213(13) 0.0558(10) Uani 1 1 d .
N3 N 0.2528(2) 0.9034(2) 0.57140(14) 0.0587(10) Uani 1 1 d .
C3 C 0.2833(2) 0.7422(3) 0.57208(15) 0.0460(11) Uani 1 1 d .
O2 O 0.3523(2) 0.5178(2) 0.68315(12) 0.0766(11) Uani 1 1 d .
H2 H 0.3460 0.5585 0.6614 0.115 Uiso 1 1 calc R
N8 N 0.2167(2) 1.0784(3) 0.41801(14) 0.0597(11) Uani 1 1 d .
C17 C 0.1989(2) 0.9853(3) 0.33860(16) 0.0509(11) Uani 1 1 d .
C2 C 0.2576(2) 0.8244(3) 0.54538(15) 0.0467(11) Uani 1 1 d .
N7 N 0.2343(2) 1.1618(3) 0.42464(15) 0.0657(11) Uani 1 1 d .
H7A H 0.2384 1.1874 0.4565 0.079 Uiso 1 1 calc R
N2 N 0.2198(2) 0.9078(3) 0.48394(14) 0.0595(11) Uani 1 1 d .
H2A H 0.2042 0.9287 0.4527 0.071 Uiso 1 1 calc R
O4 O 0.1311(2) 0.7470(2) 0.23788(12) 0.0833(12) Uani 1 1 d .
H4B H 0.1365 0.7908 0.2571 0.125 Uiso 1 1 calc R
C19 C 0.1329(2) 0.8546(3) 0.16437(15) 0.0468(11) Uani 1 1 d .
C16 C 0.2182(2) 1.0693(3) 0.36366(15) 0.0488(11) Uani 1 1 d .
C18 C 0.1582(2) 0.9241(3) 0.20039(16) 0.0546(12) Uani 1 1 d .
H18 H 0.1666 0.9792 0.1854 0.066 Uiso 1 1 calc R
C4 C 0.3441(2) 0.7032(3) 0.70846(17) 0.0580(12) Uani 1 1 d .
H4A H 0.3413 0.7610 0.7200 0.070 Uiso 1 1 calc R
C20 C 0.1184(3) 0.7707(3) 0.18331(16) 0.0577(12) Uani 1 1 d .
N9 N 0.2350(2) 1.1407(3) 0.33443(15) 0.0699(12) Uani 1 1 d .
C5 C 0.3704(2) 0.6378(3) 0.74726(17) 0.0530(11) Uani 1 1 d U
N12 N 0.0546(3) 0.6591(3) 0.05540(16) 0.0830(14) Uani 1 1 d .
C21 C 0.0923(3) 0.7067(3) 0.14804(18) 0.0661(14) Uani 1 1 d .
H21 H 0.0835 0.6511 0.1621 0.079 Uiso 1 1 calc R
C24 C 0.1213(2) 0.8705(3) 0.10773(16) 0.0583(13) Uani 1 1 d .
H24 H 0.1319 0.9255 0.0936 0.070 Uiso 1 1 calc R
C23 C 0.0949(3) 0.8083(3) 0.07204(17) 0.0627(14) Uani 1 1 d .
H23 H 0.0876 0.8221 0.0345 0.075 Uiso 1 1 calc R
C22 C 0.0787(3) 0.7241(3) 0.09113(18) 0.0615(13) Uani 1 1 d .
C1 C 0.2288(3) 0.9546(3) 0.53081(17) 0.0635(13) Uani 1 1 d .
H1 H 0.2197 1.0140 0.5343 0.076 Uiso 1 1 calc R
C6 C 0.3740(2) 0.5496(3) 0.73469(17) 0.0617(13) Uani 1 1 d U
C15 C 0.2450(3) 1.2005(4) 0.3752(2) 0.0776(15) Uani 1 1 d .
H15 H 0.2572 1.2588 0.3698 0.093 Uiso 1 1 calc R
C7 C 0.3978(3) 0.4855(3) 0.77292(17) 0.0677(14) Uani 1 1 d .
H7 H 0.3994 0.4269 0.7629 0.081 Uiso 1 1 calc R
C8 C 0.4190(3) 0.5132(4) 0.82687(18) 0.0691(14) Uani 1 1 d .
C10 C 0.3939(3) 0.6633(4) 0.80054(18) 0.0721(15) Uani 1 1 d .
H10 H 0.3933 0.7222 0.8097 0.087 Uiso 1 1 calc R
N6 N 0.4400(3) 0.4514(3) 0.86626(16) 0.0815(14) Uani 1 1 d .
C9 C 0.4175(3) 0.6049(4) 0.83932(19) 0.0716(15) Uani 1 1 d .
H9 H 0.4328 0.6245 0.8743 0.086 Uiso 1 1 calc R
C13 C 0.4604(3) 0.4777(4) 0.92290(19) 0.0880(18) Uani 1 1 d .
H13A H 0.4895 0.5306 0.9211 0.106 Uiso 1 1 calc R
H13B H 0.4906 0.4325 0.9396 0.106 Uiso 1 1 calc R
C25 C 0.0447(4) 0.5690(4) 0.0748(2) 0.100(2) Uani 1 1 d .
H25A H 0.0487 0.5298 0.0431 0.120 Uiso 1 1 calc R
H25B H 0.0836 0.5546 0.1010 0.120 Uiso 1 1 calc R
C27 C 0.0368(4) 0.6770(4) -0.0032(2) 0.107(2) Uani 1 1 d .
H27A H 0.0357 0.6226 -0.0238 0.129 Uiso 1 1 calc R
H27B H 0.0750 0.7132 -0.0193 0.129 Uiso 1 1 calc R
C14 C 0.3940(3) 0.4934(5) 0.9596(2) 0.115(2) Uani 1 1 d .
H14A H 0.3657 0.5407 0.9446 0.172 Uiso 1 1 calc R
H14B H 0.4097 0.5077 0.9968 0.172 Uiso 1 1 calc R
H14C H 0.3643 0.4416 0.9606 0.172 Uiso 1 1 calc R
C11 C 0.4412(4) 0.3631(4) 0.8545(2) 0.102(2) Uani 1 1 d .
H11A H 0.4011 0.3496 0.8292 0.122 Uiso 1 1 calc R
H11B H 0.4331 0.3309 0.8889 0.122 Uiso 1 1 calc R
C26 C -0.0261(4) 0.5559(5) 0.1019(3) 0.144(3) Uani 1 1 d .
H26A H -0.0642 0.5557 0.0742 0.216 Uiso 1 1 calc R
H26B H -0.0348 0.6022 0.1281 0.216 Uiso 1 1 calc R
H26C H -0.0259 0.5011 0.1214 0.216 Uiso 1 1 calc R
C12 C 0.5107(5) 0.3333(7) 0.8290(3) 0.187(4) Uani 1 1 d .
H12A H 0.5174 0.3617 0.7935 0.281 Uiso 1 1 calc R
H12B H 0.5089 0.2714 0.8235 0.281 Uiso 1 1 calc R
H12C H 0.5509 0.3476 0.8533 0.281 Uiso 1 1 calc R

loop_
_atom_site_aniso_label
_atom_site_aniso_U_11
_atom_site_aniso_U_22
_atom_site_aniso_U_33
_atom_site_aniso_U_23
_atom_site_aniso_U_13
_atom_site_aniso_U_12
C28 0.096(6) 0.283(13) 0.155(7) 0.044(7) -0.056(5) -0.035(7)
O3 0.104(3) 0.055(2) 0.0392(16) 0.0031(15) -0.0080(15) -0.0107(18)
O5 0.100(3) 0.057(2) 0.0432(19) -0.0037(15) -0.0010(16) -0.0016(19)
N10 0.086(3) 0.053(3) 0.0349(19) 0.0002(17) -0.0048(16) -0.006(2)
O1 0.080(2) 0.053(2) 0.0435(16) -0.0031(15) 0.0012(14) 0.0044(17)
N5 0.063(2) 0.054(2) 0.0384(19) 0.0032(17) -0.0007(16) 0.0032(19)
N4 0.078(3) 0.045(2) 0.0343(18) 0.0007(16) -0.0046(16) 0.0021(19)
N11 0.072(3) 0.055(3) 0.0363(19) -0.0066(17) -0.0038(16) 0.001(2)
N1 0.075(3) 0.055(3) 0.0375(19) 0.0043(17) 0.0004(16) 0.001(2)
N3 0.088(3) 0.046(2) 0.042(2) 0.0037(18) -0.0046(18) 0.001(2)
C3 0.053(3) 0.050(3) 0.035(2) -0.002(2) 0.0052(18) -0.006(2)
O2 0.113(3) 0.073(3) 0.0443(18) -0.0016(16) -0.0207(17) -0.001(2)
N8 0.084(3) 0.052(3) 0.043(2) -0.0097(18) -0.0094(18) 0.006(2)
C17 0.060(3) 0.058(3) 0.035(2) -0.003(2) -0.0010(19) 0.002(2)
C2 0.063(3) 0.044(3) 0.033(2) 0.001(2) 0.0059(19) -0.003(2)
N7 0.086(3) 0.066(3) 0.045(2) -0.013(2) -0.0109(19) 0.008(2)
N2 0.083(3) 0.057(3) 0.039(2) 0.0103(19) -0.0022(17) 0.002(2)
O4 0.149(4) 0.056(2) 0.0453(18) 0.0033(16) -0.0199(19) -0.011(2)
C19 0.053(3) 0.052(3) 0.035(2) -0.004(2) -0.0052(18) 0.006(2)
C16 0.069(3) 0.044(3) 0.034(2) -0.004(2) -0.0042(19) 0.004(2)
C18 0.068(3) 0.058(3) 0.038(2) -0.002(2) -0.0036(19) 0.005(2)
C4 0.068(3) 0.064(3) 0.041(2) 0.001(2) -0.004(2) 0.001(3)
C20 0.077(3) 0.059(3) 0.037(2) 0.000(2) -0.010(2) 0.003(3)
N9 0.114(4) 0.050(3) 0.046(2) -0.006(2) -0.001(2) -0.009(2)
C5 0.065(3) 0.051(3) 0.043(2) 0.001(2) -0.008(2) -0.001(2)
N12 0.118(4) 0.073(3) 0.058(2) -0.011(2) -0.036(2) -0.015(3)
C21 0.094(4) 0.052(3) 0.053(3) -0.002(2) -0.014(2) -0.009(3)
C24 0.071(3) 0.065(3) 0.039(2) -0.001(2) -0.003(2) 0.000(3)
C23 0.070(3) 0.079(4) 0.039(2) -0.004(2) -0.012(2) 0.002(3)
C22 0.064(3) 0.066(4) 0.054(3) -0.006(3) -0.011(2) -0.002(3)
C1 0.089(4) 0.054(3) 0.048(3) -0.003(2) 0.004(2) -0.002(3)
C6 0.062(3) 0.078(3) 0.044(2) -0.001(2) -0.005(2) -0.004(3)
C15 0.097(4) 0.072(4) 0.064(3) -0.005(3) -0.002(3) -0.004(3)
C7 0.083(4) 0.068(4) 0.052(3) 0.009(3) -0.012(2) 0.011(3)
C8 0.064(3) 0.091(4) 0.053(3) 0.016(3) -0.013(2) 0.007(3)
C10 0.098(4) 0.066(4) 0.052(3) -0.002(3) -0.019(3) 0.002(3)
N6 0.104(4) 0.076(3) 0.064(3) 0.013(2) -0.027(2) 0.012(3)
C9 0.096(4) 0.067(4) 0.052(3) 0.001(3) -0.025(3) 0.000(3)
C13 0.080(4) 0.119(5) 0.064(3) 0.029(3) -0.033(3) 0.002(4)
C25 0.115(6) 0.098(5) 0.087(4) -0.020(4) -0.013(4) -0.022(4)
C27 0.126(6) 0.109(6) 0.087(4) -0.011(4) -0.041(4) -0.025(5)
C14 0.098(5) 0.181(8) 0.065(4) 0.019(4) -0.014(3) -0.013(5)
C11 0.123(6) 0.100(5) 0.083(4) 0.019(4) -0.021(4) 0.025(5)
C26 0.119(7) 0.165(8) 0.149(7) -0.026(6) 0.010(5) -0.062(6)
C12 0.139(8) 0.278(13) 0.145(7) 0.004(7) -0.007(6) 0.118(8)

loop_
_atom_type_symbol
_atom_type_description
_atom_type_scat_dispersion_real
_atom_type_scat_dispersion_imag
_atom_type_scat_source
C C 0.0033 0.0016 'International Tables Vol C Tables 4.2.6.8 and 6.1.1.4'
H H 0.0000 0.0000 'International Tables Vol C Tables 4.2.6.8 and 6.1.1.4'
N N 0.0061 0.0033 'International Tables Vol C Tables 4.2.6.8 and 6.1.1.4'
O O 0.0106 0.0060 'International Tables Vol C Tables 4.2.6.8 and 6.1.1.4'

loop_
_geom_angle_atom_site_label_1
_geom_angle_atom_site_label_2
_geom_angle_atom_site_label_3
_geom_angle
C27 C28 H28A 109.5
C27 C28 H28B 109.5
H28A C28 H28B 109.5
C27 C28 H28C 109.5
H28A C28 H28C 109.5
H28B C28 H28C 109.5
H5A O5 H5B 109.5
C17 N10 N11 120.3(4)
C17 N10 H10A 119.8
N11 N10 H10A 119.8
C4 N5 N4 114.6(4)
C3 N4 N5 121.0(4)
C3 N4 H4 119.5
N5 N4 H4 119.5
C18 N11 N10 113.4(4)
C2 N1 N2 102.1(3)
C1 N3 C2 102.4(4)
O1 C3 N4 125.1(4)
O1 C3 C2 122.3(4)
N4 C3 C2 112.6(4)
C6 O2 H2 109.5
C16 N8 N7 102.5(4)
O3 C17 N10 122.1(4)
O3 C17 C16 123.5(3)
N10 C17 C16 114.4(4)
N1 C2 N3 114.8(4)
N1 C2 C3 119.9(4)
N3 C2 C3 125.3(4)
N8 N7 C15 111.0(4)
N8 N7 H7A 124.5
C15 N7 H7A 124.5
N1 N2 C1 111.1(4)
N1 N2 H2A 124.5
C1 N2 H2A 124.5
C20 O4 H4B 109.5
C24 C19 C20 116.7(4)
C24 C19 C18 119.9(4)
C20 C19 C18 123.4(4)
N8 C16 N9 115.9(4)
N8 C16 C17 119.7(4)
N9 C16 C17 124.3(4)
N11 C18 C19 120.9(4)
N11 C18 H18 119.6
C19 C18 H18 119.6
N5 C4 C5 121.3(4)
N5 C4 H4A 119.4
C5 C4 H4A 119.4
O4 C20 C21 116.7(4)
O4 C20 C19 121.5(4)
C21 C20 C19 121.8(4)
C16 N9 C15 102.2(4)
C6 C5 C10 117.1(4)
C6 C5 C4 123.6(4)
C10 C5 C4 119.3(4)
C22 N12 C27 121.6(5)
C22 N12 C25 121.5(4)
C27 N12 C25 116.9(4)
C20 C21 C22 121.1(5)
C20 C21 H21 119.5
C22 C21 H21 119.5
C23 C24 C19 122.6(5)
C23 C24 H24 118.7
C19 C24 H24 118.7
C24 C23 C22 121.0(4)
C24 C23 H23 119.5
C22 C23 H23 119.5
N12 C22 C23 122.1(4)
N12 C22 C21 121.0(5)
C23 C22 C21 116.8(4)
N3 C1 N2 109.6(4)
N3 C1 H1 125.2
N2 C1 H1 125.2
O2 C6 C5 121.6(4)
O2 C6 C7 114.7(5)
C5 C6 C7 123.7(4)
N7 C15 N9 108.4(5)
N7 C15 H15 125.8
N9 C15 H15 125.8
C6 C7 C8 117.7(5)
C6 C7 H7 121.2
C8 C7 H7 121.2
N6 C8 C7 119.2(5)
N6 C8 C9 122.2(4)
C7 C8 C9 118.6(4)
C9 C10 C5 122.1(5)
C9 C10 H10 118.9
C5 C10 H10 118.9
C11 N6 C8 122.3(5)
C11 N6 C13 117.1(4)
C8 N6 C13 120.6(5)
C10 C9 C8 120.7(4)
C10 C9 H9 119.6
C8 C9 H9 119.6
N6 C13 C14 112.1(4)
N6 C13 H13A 109.2
C14 C13 H13A 109.2
N6 C13 H13B 109.2
C14 C13 H13B 109.2
H13A C13 H13B 107.9
C26 C25 N12 112.3(6)
C26 C25 H25A 109.1
N12 C25 H25A 109.1
C26 C25 H25B 109.1
N12 C25 H25B 109.1
H25A C25 H25B 107.9
N12 C27 C28 112.4(6)
N12 C27 H27A 109.1
C28 C27 H27A 109.1
N12 C27 H27B 109.1
C28 C27 H27B 109.1
H27A C27 H27B 107.9
C13 C14 H14A 109.5
C13 C14 H14B 109.5
H14A C14 H14B 109.5
C13 C14 H14C 109.5
H14A C14 H14C 109.5
H14B C14 H14C 109.5
N6 C11 C12 113.6(7)
N6 C11 H11A 108.8
C12 C11 H11A 108.8
N6 C11 H11B 108.8
C12 C11 H11B 108.8
H11A C11 H11B 107.7
C25 C26 H26A 109.5
C25 C26 H26B 109.5
H26A C26 H26B 109.5
C25 C26 H26C 109.5
H26A C26 H26C 109.5
H26B C26 H26C 109.5
C11 C12 H12A 109.5
C11 C12 H12B 109.5
H12A C12 H12B 109.5
C11 C12 H12C 109.5
H12A C12 H12C 109.5
H12B C12 H12C 109.5

loop_
_geom_bond_atom_site_label_1
_geom_bond_atom_site_label_2
_geom_bond_distance
C28 C27 1.492(10)
C28 H28A 0.9600
C28 H28B 0.9600
C28 H28C 0.9600
O3 C17 1.284(5)
O5 H5A 0.8500
O5 H5B 0.8499
N10 C17 1.341(5)
N10 N11 1.424(5)
N10 H10A 0.8600
O1 C3 1.237(5)
N5 C4 1.289(5)
N5 N4 1.389(5)
N4 C3 1.336(5)
N4 H4 0.8600
N11 C18 1.292(5)
N1 C2 1.319(5)
N1 N2 1.335(5)
N3 C1 1.322(5)
N3 C2 1.365(5)
C3 C2 1.488(6)
O2 C6 1.382(5)
O2 H2 0.8200
N8 C16 1.305(5)
N8 N7 1.328(5)
C17 C16 1.463(6)
N7 C15 1.335(6)
N7 H7A 0.8600
N2 C1 1.339(5)
N2 H2A 0.8600
O4 C20 1.372(5)
O4 H4B 0.8200
C19 C24 1.390(5)
C19 C20 1.390(6)
C19 C18 1.446(6)
C16 N9 1.334(5)
C18 H18 0.9300
C4 C5 1.448(6)
C4 H4A 0.9300
C20 C21 1.377(6)
N9 C15 1.350(6)
C5 C6 1.386(6)
C5 C10 1.398(6)
N12 C22 1.383(6)
N12 C27 1.463(6)
N12 C25 1.467(7)
C21 C22 1.407(6)
C21 H21 0.9300
C24 C23 1.365(6)
C24 H24 0.9300
C23 C22 1.402(7)
C23 H23 0.9300
C1 H1 0.9300
C6 C7 1.410(6)
C15 H15 0.9300
C7 C8 1.411(6)
C7 H7 0.9300
C8 N6 1.389(6)
C8 C9 1.438(7)
C10 C9 1.358(6)
C10 H10 0.9300
N6 C11 1.384(7)
N6 C13 1.459(6)
C9 H9 0.9300
C13 C14 1.513(8)
C13 H13A 0.9700
C13 H13B 0.9700
C25 C26 1.457(8)
C25 H25A 0.9700
C25 H25B 0.9700
C27 H27A 0.9700
C27 H27B 0.9700
C14 H14A 0.9600
C14 H14B 0.9600
C14 H14C 0.9600
C11 C12 1.475(9)
C11 H11A 0.9700
C11 H11B 0.9700
C26 H26A 0.9600
C26 H26B 0.9600
C26 H26C 0.9600
C12 H12A 0.9600
C12 H12B 0.9600
C12 H12C 0.9600

loop_
_geom_hbond_atom_site_label_D
_geom_hbond_atom_site_label_H
_geom_hbond_atom_site_label_A
_geom_hbond_distance_DH
_geom_hbond_distance_HA
_geom_hbond_distance_DA
_geom_hbond_angle_DHA
_geom_hbond_site_symmetry_A
O5 H5A O2 0.85 2.05 2.857(5) 159.1 8_665
N7 H7A O1 0.86 2.20 2.926(5) 142.4 8_665
N7 H7A N1 0.86 2.31 3.013(6) 139.3 8_665
O5 H5B O4 0.85 2.30 3.055(6) 149.0 7_576
N10 H10A O5 0.86 2.09 2.896(5) 156.4 2_574
N4 H4 O5 0.86 2.14 2.908(5) 148.9 .
O2 H2 N5 0.82 1.95 2.651(5) 143.0 .
N2 H2A O3 0.86 2.07 2.846(5) 149.8 .
N2 H2A N8 0.86 2.45 3.054(6) 127.6 .
O4 H4B N11 0.82 1.94 2.634(5) 142.1 .

loop_
_geom_torsion_atom_site_label_1
_geom_torsion_atom_site_label_2
_geom_torsion_atom_site_label_3
_geom_torsion_atom_site_label_4
_geom_torsion
C4 N5 N4 C3 175.0(4)
C17 N10 N11 C18 175.0(4)
N5 N4 C3 O1 -1.8(6)
N5 N4 C3 C2 179.4(3)
N11 N10 C17 O3 0.2(6)
N11 N10 C17 C16 -177.8(4)
N2 N1 C2 N3 -0.3(5)
N2 N1 C2 C3 -179.4(4)
C1 N3 C2 N1 0.0(5)
C1 N3 C2 C3 179.0(4)
O1 C3 C2 N1 1.8(6)
N4 C3 C2 N1 -179.4(4)
O1 C3 C2 N3 -177.2(4)
N4 C3 C2 N3 1.6(6)
C16 N8 N7 C15 0.8(5)
C2 N1 N2 C1 0.5(5)
N7 N8 C16 N9 -0.6(5)
N7 N8 C16 C17 -177.9(4)
O3 C17 C16 N8 -8.4(7)
N10 C17 C16 N8 169.5(4)
O3 C17 C16 N9 174.6(4)
N10 C17 C16 N9 -7.5(6)
N10 N11 C18 C19 -177.0(4)
C24 C19 C18 N11 -179.9(4)
C20 C19 C18 N11 0.6(7)
N4 N5 C4 C5 179.7(4)
C24 C19 C20 O4 177.0(4)
C18 C19 C20 O4 -3.5(7)
C24 C19 C20 C21 -1.4(7)
C18 C19 C20 C21 178.1(4)
N8 C16 N9 C15 0.2(5)
C17 C16 N9 C15 177.3(4)
N5 C4 C5 C6 -2.5(7)
N5 C4 C5 C10 177.4(4)
O4 C20 C21 C22 -178.9(4)
C19 C20 C21 C22 -0.4(7)
C20 C19 C24 C23 1.9(6)
C18 C19 C24 C23 -177.6(4)
C19 C24 C23 C22 -0.6(7)
C27 N12 C22 C23 -7.0(8)
C25 N12 C22 C23 173.9(5)
C27 N12 C22 C21 176.9(5)
C25 N12 C22 C21 -2.1(8)
C24 C23 C22 N12 -177.5(5)
C24 C23 C22 C21 -1.2(7)
C20 C21 C22 N12 178.0(5)
C20 C21 C22 C23 1.7(7)
C2 N3 C1 N2 0.3(5)
N1 N2 C1 N3 -0.6(5)
C10 C5 C6 O2 -179.8(4)
C4 C5 C6 O2 0.1(7)
C10 C5 C6 C7 1.9(7)
C4 C5 C6 C7 -178.2(4)
N8 N7 C15 N9 -0.8(6)
C16 N9 C15 N7 0.4(5)
O2 C6 C7 C8 -178.5(4)
C5 C6 C7 C8 -0.1(7)
C6 C7 C8 N6 177.5(4)
C6 C7 C8 C9 -1.8(7)
C6 C5 C10 C9 -1.7(7)
C4 C5 C10 C9 178.4(5)
C7 C8 N6 C11 0.4(8)
C9 C8 N6 C11 179.7(6)
C7 C8 N6 C13 -178.4(5)
C9 C8 N6 C13 0.9(8)
C5 C10 C9 C8 -0.2(8)
N6 C8 C9 C10 -177.3(5)
C7 C8 C9 C10 2.0(8)
C11 N6 C13 C14 -98.0(7)
C8 N6 C13 C14 80.8(7)
C22 N12 C25 C26 83.3(7)
C27 N12 C25 C26 -95.8(6)
C22 N12 C27 C28 -76.0(8)
C25 N12 C27 C28 103.1(7)
C8 N6 C11 C12 86.5(7)
C13 N6 C11 C12 -94.7(6)
